data_4322777
loop_
_publ_author_name
'Donna M. Smith'
'Michael A. Pell'
'James A. Ibers'

_publ_section_title
;
 Se22-, Se52-, and Se72- Ligands in [NEt4]2[As2Se6],
 [enH][AsSe6].2.2.2-cryptand, [NEt4][AsSe8], and [(en)2In(SeAs(Se)Se2)].en
;
_journal_name_full 'Inorganic Chemistry'
_journal_page_first 2340
_journal_page_last 2343
_journal_paper_doi 10.1021/ic971181h
_journal_volume 37
_journal_year 1998
_chemical_formula_sum 'C20 H46 As N4 O6 Se6'
_chemical_formula_weight 987.29
_chemical_name_systematic
; 
 ? 
;
_space_group_IT_number 4
_symmetry_cell_setting monoclinic
_symmetry_space_group_name_Hall 'P 2yb'
_symmetry_space_group_name_H-M 'P 1 21 1'
_atom_sites_solution_hydrogens geom
_atom_sites_solution_primary direct
_atom_sites_solution_secondary difmap
_audit_creation_method SHELXL
_cell_angle_alpha 90.00
_cell_angle_beta 95.66(6)
_cell_angle_gamma 90.00
_cell_formula_units_Z 4
_cell_length_a 10.993(2)
_cell_length_b 19.660(10)
_cell_length_c 15.145(7)
_cell_measurement_temperature 113(2)
_cell_volume 3257(2)
_computing_structure_refinement 'SHELXL-96 (Sheldrick, 1996)'
_computing_structure_solution 'SHELXS-96 (Sheldrick, 1990)'
_diffrn_ambient_temperature 113(2)
_diffrn_radiation_monochromator 'beta filtered'
_diffrn_radiation_source 'normal focus sealed tube'
_diffrn_radiation_wavelength 1.54056
_diffrn_reflns_av_R_equivalents 0.0294
_diffrn_reflns_av_sigmaI/netI 0.0335
_diffrn_reflns_limit_h_max 10
_diffrn_reflns_limit_h_min -10
_diffrn_reflns_limit_k_max 17
_diffrn_reflns_limit_k_min -18
_diffrn_reflns_limit_l_max 14
_diffrn_reflns_limit_l_min -14
_diffrn_reflns_number 10369
_diffrn_reflns_theta_max 45.93
_diffrn_reflns_theta_min 3.69
_exptl_absorpt_coefficient_mu 9.411
_exptl_absorpt_correction_T_max 0.571
_exptl_absorpt_correction_T_min 0.395
_exptl_crystal_density_diffrn 2.013
_exptl_crystal_F_000 1916
_refine_diff_density_max 1.083
_refine_diff_density_min -.479
_refine_diff_density_rms .091
_refine_ls_abs_structure_details 'Flack H D (1983), Acta Cryst. A39, 876-881'
_refine_ls_abs_structure_Flack 0.76(5)
_refine_ls_extinction_method none
_refine_ls_goodness_of_fit_all 2.285
_refine_ls_goodness_of_fit_obs 2.319
_refine_ls_matrix_type full
_refine_ls_number_parameters 496
_refine_ls_number_reflns 5167
_refine_ls_number_restraints 1
_refine_ls_restrained_S_all 2.285
_refine_ls_restrained_S_obs 2.318
_refine_ls_R_factor_all 0.0512
_refine_ls_R_factor_obs 0.0490
_refine_ls_shift/esd_max 0.876
_refine_ls_shift/esd_mean 0.027
_refine_ls_structure_factor_coef Fsqd
_refine_ls_weighting_details
; 
 [1.00000+0.00000exp(0.00(sin\q/\l)^2^)]/ 
   [\s^2^(Fo^2^)+0.0000+0.0000*P+(0.0400P)^2^+0.0000sin\q/\l] 
 where P = 1.00000Fo^2^ + 0.00000Fc^2^ 
;
_refine_ls_weighting_scheme calc
_refine_ls_wR_factor_all 0.1361
_refine_ls_wR_factor_obs 0.1353
_reflns_number_observed 4977
_reflns_number_total 5167
_reflns_observed_criterion >2sigma(I)
_cod_data_source_file ic971181h_2.cif
_cod_data_source_block C20H46AsN4O6Se6
_cod_database_code 4322777

loop_
_symmetry_equiv_pos_as_xyz
'x, y, z'
'-x, y+1/2, -z'

loop_
_atom_site_aniso_label
_atom_site_aniso_U_11
_atom_site_aniso_U_22
_atom_site_aniso_U_33
_atom_site_aniso_U_23
_atom_site_aniso_U_13
_atom_site_aniso_U_12
As1_a 0.031(2) 0.025(2) 0.022(2) -0.0028(18) 0.0060(19) -0.0050(14)
Se1_a 0.0332(19) 0.0315(17) 0.026(2) -0.0017(16) 0.0048(17) 0.0040(13)
Se2_a 0.036(2) 0.046(2) 0.039(3) 0.0170(19) 0.0013(19) -0.0025(15)
Se3_a 0.045(2) 0.045(4) 0.024(2) -0.009(3) 0.0005(15) 0.001(3)
Se4_a 0.065(7) 0.034(5) 0.051(8) 0.009(4) 0.019(5) -0.023(4)
Se5_a 0.038(5) 0.021(4) 0.020(4) 0.002(3) 0.013(3) 0.002(3)
Se6_a 0.0337(18) 0.043(2) 0.0191(19) -0.0034(17) 0.0064(13) -0.0023(14)
As1_b 0.020(4) 0.026(5) 0.050(7) -0.011(5) 0.006(4) -0.007(3)
Se1_b 0.022(4) 0.025(4) 0.058(7) 0.004(4) 0.002(5) 0.004(3)
Se2_b 0.013(3) 0.041(4) 0.027(5) -0.001(3) 0.000(3) 0.006(3)
Se3_b 0.057(7) 0.006(6) 0.053(6) -0.007(5) -0.006(4) -0.012(5)
Se4_b 0.010(9) 0.091(16) 0.012(11) -0.015(8) -0.013(7) 0.019(7)
Se5_b 0.050(14) 0.100(17) 0.059(14) -0.016(10) -0.041(10) 0.015(10)
Se6_b 0.040(4) 0.080(7) 0.040(5) -0.026(5) 0.002(3) 0.001(4)
As2_a 0.038(2) 0.028(2) 0.019(3) 0.006(2) 0.0025(19) 0.0031(16)
Se7_a 0.021(3) 0.030(6) 0.021(5) 0.000(4) 0.004(3) -0.001(3)
Se8_a 0.042(6) 0.025(4) 0.021(5) 0.001(3) 0.002(4) 0.000(3)
Se9_a 0.046(4) 0.050(3) 0.017(3) 0.008(2) 0.015(2) 0.004(2)
Se10_a 0.034(2) 0.0324(19) 0.014(2) -0.0025(15) 0.0026(15) 0.0043(14)
Se11_a 0.032(2) 0.0254(18) 0.026(3) -0.0097(18) 0.005(2) 0.0032(15)
Se12_a 0.040(2) 0.053(2) 0.028(2) 0.013(2) 0.0065(15) -0.0088(17)
As2_b 0.025(4) 0.028(4) 0.028(5) 0.008(3) -0.006(3) 0.007(3)
Se7_b 0.073(16) 0.053(12) 0.073(14) 0.014(9) 0.001(9) -0.027(9)
Se8_b 0.056(14) 0.136(15) 0.086(15) -0.033(11) 0.019(11) 0.031(10)
Se9_b 0.025(5) 0.140(13) 0.025(5) 0.036(6) 0.015(4) 0.022(6)
Se10_b 0.054(5) 0.190(11) 0.074(8) -0.115(7) -0.051(5) 0.082(6)
Se11_b 0.030(3) 0.041(4) 0.041(5) -0.012(3) 0.004(3) -0.009(3)
Se12_b 0.031(3) 0.078(5) 0.026(4) 0.002(4) 0.002(2) 0.001(3)

loop_
_atom_site_label
_atom_site_type_symbol
_atom_site_fract_x
_atom_site_fract_y
_atom_site_fract_z
_atom_site_U_iso_or_equiv
_atom_site_thermal_displace_type
_atom_site_occupancy
_atom_site_calc_flag
_atom_site_refinement_flags
_atom_site_disorder_group
As1_a As 0.0119(3) 1.00714(17) -0.0627(3) 0.0258(10) Uani 0.680(6) d P 1
Se1_a Se 0.1857(3) 0.98750(14) 0.0443(3) 0.0300(9) Uani 0.680(6) d P 1
Se2_a Se 0.0942(3) 0.98247(16) 0.1808(2) 0.0404(13) Uani 0.680(6) d P 1
Se3_a Se 0.0527(4) 1.0969(3) 0.2045(3) 0.0380(13) Uani 0.680(6) d P 1
Se4_a Se -0.1225(7) 1.1215(3) 0.1024(6) 0.049(5) Uani 0.680(6) d P 1
Se5_a Se -0.0298(8) 1.1224(4) -0.0300(5) 0.026(3) Uani 0.680(6) d P 1
Se6_a Se 0.1267(2) 1.03284(17) -0.1747(2) 0.0317(11) Uani 0.680(6) d P 1
As1_b As -0.0054(6) 0.9932(4) -0.0098(8) 0.032(2) Uani 0.320(6) d P 2
Se1_b Se 0.1626(5) 0.9867(3) 0.1059(7) 0.035(3) Uani 0.320(6) d P 2
Se2_b Se 0.0602(5) 1.0125(3) 0.2404(5) 0.027(2) Uani 0.320(6) d P 2
Se3_b Se 0.0273(11) 1.1290(5) 0.2147(8) 0.039(3) Uani 0.320(6) d P 2
Se4_b Se -0.1212(12) 1.1222(8) 0.1042(10) 0.039(9) Uani 0.320(6) d P 2
Se5_b Se -0.034(2) 1.1198(13) -0.0242(15) 0.073(10) Uani 0.320(6) d P 2
Se6_b Se 0.1148(6) 0.9857(5) -0.1219(5) 0.054(3) Uani 0.320(6) d P 2
As2_a As -0.0058(3) 0.90055(18) -0.5065(3) 0.0283(10) Uani 0.631(6) d P 1
Se7_a Se -0.0303(13) 0.7771(7) -0.5255(8) 0.024(3) Uani 0.631(6) d P 1
Se8_a Se -0.1319(8) 0.7667(3) -0.3947(5) 0.029(3) Uani 0.631(6) d P 1
Se9_a Se 0.0249(6) 0.7644(3) -0.2808(4) 0.0371(15) Uani 0.631(6) d P 1
Se10_a Se 0.0633(3) 0.88123(15) -0.2594(2) 0.0269(10) Uani 0.631(6) d P 1
Se11_a Se 0.1614(3) 0.90666(14) -0.3903(3) 0.0276(11) Uani 0.631(6) d P 1
Se12_a Se 0.1143(3) 0.90972(18) -0.6196(2) 0.0402(13) Uani 0.631(6) d P 1
As2_b As 0.0112(5) 0.8866(3) -0.5608(6) 0.027(2) Uani 0.369(6) d P 2
Se7_b Se -0.044(3) 0.7740(17) -0.5215(19) 0.067(9) Uani 0.369(6) d P 2
Se8_b Se -0.1260(19) 0.7666(10) -0.3954(14) 0.092(9) Uani 0.369(6) d P 2
Se9_b Se 0.0534(10) 0.7903(7) -0.2986(7) 0.063(4) Uani 0.369(6) d P 2
Se10_b Se 0.0964(7) 0.9135(6) -0.3195(7) 0.110(5) Uani 0.369(6) d P 2
Se11_b Se 0.1851(5) 0.9041(3) -0.4544(5) 0.037(2) Uani 0.369(6) d P 2
Se12_b Se 0.1249(5) 0.8597(3) -0.6736(4) 0.045(2) Uani 0.369(6) d P 2
N1 N 0.4606(10) 1.0759(6) 0.3543(7) 0.022(3) Uiso 1 d . .
N2 N 0.7364(10) 1.0856(6) 0.7073(7) 0.024(3) Uiso 1 d . .
N3 N 0.7352(11) 0.8091(6) 0.2069(8) 0.027(3) Uiso 1 d . .
N4 N 0.4597(11) 0.8184(5) -0.1441(8) 0.022(3) Uiso 1 d . .
N5 N 0.5962(10) 1.1227(6) -0.4682(7) 0.022(3) Uiso 1 d . .
H5C H 0.5352 1.0986 -0.4463 0.033 Uiso 1 calc R .
H5D H 0.6692 1.1109 -0.4387 0.033 Uiso 1 calc R .
H5E H 0.5973 1.1134 -0.5270 0.033 Uiso 1 calc R .
N6 N 0.6715(12) 1.2441(7) -0.5801(9) 0.043(4) Uiso 1 d . .
H6C H 0.7301 1.2738 -0.5942 0.064 Uiso 1 calc R .
H6D H 0.5975 1.2575 -0.6067 0.064 Uiso 1 calc R .
H6E H 0.6892 1.2017 -0.5993 0.064 Uiso 1 calc R .
C1 C 0.4297(15) 1.0050(7) 0.3328(10) 0.029(4) Uiso 1 d . .
H1A H 0.4775 0.9901 0.2842 0.035 Uiso 1 calc R .
H1B H 0.3420 1.0026 0.3104 0.035 Uiso 1 calc R .
C2 C 0.4537(13) 0.9552(8) 0.4107(10) 0.027(4) Uiso 1 d . .
H2A H 0.4130 0.9714 0.4622 0.033 Uiso 1 calc R .
H2B H 0.4209 0.9097 0.3935 0.033 Uiso 1 calc R .
C3 C 0.6164(13) 0.8960(7) 0.4909(9) 0.024(4) Uiso 1 d . .
H3A H 0.7066 0.8917 0.4973 0.029 Uiso 1 calc R .
H3B H 0.5825 0.8537 0.4628 0.029 Uiso 1 calc R .
C4 C 0.5730(13) 0.9020(7) 0.5829(8) 0.019(4) Uiso 1 d . .
H4A H 0.4826 0.8994 0.5771 0.023 Uiso 1 calc R .
H4B H 0.6044 0.8625 0.6188 0.023 Uiso 1 calc R .
C5 C 0.7411(14) 0.9665(8) 0.6502(10) 0.030(4) Uiso 1 d . .
H5A H 0.7798 0.9826 0.5977 0.036 Uiso 1 calc R .
H5B H 0.7739 0.9208 0.6666 0.036 Uiso 1 calc R .
C6 C 0.7693(15) 1.0157(7) 0.7272(10) 0.033(4) Uiso 1 d . .
H6A H 0.7253 1.0004 0.7776 0.040 Uiso 1 calc R .
H6B H 0.8579 1.0136 0.7465 0.040 Uiso 1 calc R .
C7 C 0.8470(14) 1.1285(8) 0.6988(10) 0.028(4) Uiso 1 d . .
H7A H 0.8202 1.1758 0.6858 0.034 Uiso 1 calc R .
H7B H 0.8978 1.1287 0.7565 0.034 Uiso 1 calc R .
C8 C 0.9220(13) 1.1066(8) 0.6309(9) 0.023(4) Uiso 1 d . .
H8A H 0.9885 1.1399 0.6260 0.028 Uiso 1 calc R .
H8B H 0.9598 1.0621 0.6478 0.028 Uiso 1 calc R .
C9 C 0.9146(13) 1.0859(8) 0.4731(9) 0.024(4) Uiso 1 d . .
H9A H 0.9842 1.0555 0.4918 0.029 Uiso 1 calc R .
H9B H 0.9479 1.1287 0.4509 0.029 Uiso 1 calc R .
C10 C 0.8368(15) 1.0536(8) 0.4019(11) 0.040(5) Uiso 1 d . .
H10A H 0.8082 1.0089 0.4217 0.048 Uiso 1 calc R .
H10B H 0.8830 1.0463 0.3498 0.048 Uiso 1 calc R .
C11 C 0.6634(15) 1.0751(8) 0.2971(10) 0.038(5) Uiso 1 d . .
H11A H 0.6579 1.0248 0.2972 0.045 Uiso 1 calc R .
H11B H 0.7046 1.0893 0.2449 0.045 Uiso 1 calc R .
C12 C 0.5384(13) 1.1056(7) 0.2929(9) 0.025(4) Uiso 1 d . .
H12A H 0.5464 1.1549 0.3052 0.030 Uiso 1 calc R .
H12B H 0.4983 1.1002 0.2319 0.030 Uiso 1 calc R .
C13 C 0.3499(14) 1.1161(8) 0.3623(10) 0.037(5) Uiso 1 d . .
H13A H 0.3742 1.1642 0.3725 0.045 Uiso 1 calc R .
H13B H 0.2982 1.1140 0.3050 0.045 Uiso 1 calc R .
C14 C 0.2775(15) 1.0956(9) 0.4314(10) 0.040(5) Uiso 1 d . .
H14A H 0.2088 1.1279 0.4338 0.048 Uiso 1 calc R .
H14B H 0.2423 1.0501 0.4170 0.048 Uiso 1 calc R .
C15 C 0.2784(16) 1.0942(9) 0.5912(11) 0.043(5) Uiso 1 d . .
H15A H 0.2026 1.0673 0.5784 0.051 Uiso 1 calc R .
H15B H 0.2548 1.1417 0.6033 0.051 Uiso 1 calc R .
C16 C 0.3505(14) 1.0662(8) 0.6694(10) 0.032(4) Uiso 1 d . .
H16A H 0.3719 1.0183 0.6585 0.038 Uiso 1 calc R .
H16B H 0.3022 1.0677 0.7213 0.038 Uiso 1 calc R .
C17 C 0.5352(14) 1.0837(8) 0.7649(10) 0.033(4) Uiso 1 d . .
H17A H 0.5428 1.0336 0.7629 0.040 Uiso 1 calc R .
H17B H 0.4952 1.0960 0.8185 0.040 Uiso 1 calc R .
C18 C 0.6566(13) 1.1148(8) 0.7693(10) 0.030(4) Uiso 1 d . .
H18A H 0.6967 1.1098 0.8304 0.036 Uiso 1 calc R .
H18B H 0.6471 1.1640 0.7569 0.036 Uiso 1 calc R .
C19 C 0.7702(13) 0.8811(6) 0.2302(9) 0.021(4) Uiso 1 d . .
H19A H 0.8587 0.8830 0.2501 0.025 Uiso 1 calc R .
H19B H 0.7252 0.8963 0.2802 0.025 Uiso 1 calc R .
C20 C 0.7428(13) 0.9284(7) 0.1534(9) 0.023(4) Uiso 1 d . .
H20A H 0.7761 0.9742 0.1688 0.028 Uiso 1 calc R .
H20B H 0.7819 0.9115 0.1014 0.028 Uiso 1 calc R .
C21 C 0.5762(14) 0.9892(8) 0.0816(9) 0.028(4) Uiso 1 d . .
H21A H 0.6040 1.0300 0.1162 0.034 Uiso 1 calc R .
H21B H 0.4857 0.9902 0.0749 0.034 Uiso 1 calc R .
C22 C 0.6184(14) 0.9959(8) -0.0086(9) 0.028(4) Uiso 1 d . .
H22A H 0.5875 1.0395 -0.0349 0.033 Uiso 1 calc R .
H22B H 0.7089 0.9981 -0.0025 0.033 Uiso 1 calc R .
C23 C 0.4520(14) 0.9350(8) -0.0874(10) 0.028(4) Uiso 1 d . .
H23A H 0.4141 0.9801 -0.0998 0.033 Uiso 1 calc R .
H23B H 0.4166 0.9150 -0.0358 0.033 Uiso 1 calc R .
C24 C 0.4273(14) 0.8907(7) -0.1649(10) 0.028(4) Uiso 1 d . .
H24A H 0.4749 0.9069 -0.2130 0.034 Uiso 1 calc R .
H24B H 0.3395 0.8936 -0.1865 0.034 Uiso 1 calc R .
C25 C 0.5342(13) 0.7877(7) -0.2065(10) 0.030(4) Uiso 1 d . .
H25A H 0.4943 0.7943 -0.2675 0.036 Uiso 1 calc R .
H25B H 0.5400 0.7382 -0.1951 0.036 Uiso 1 calc R .
C26 C 0.6633(13) 0.8182(7) -0.2002(9) 0.020(4) Uiso 1 d . .
H26A H 0.7056 0.8028 -0.2514 0.024 Uiso 1 calc R .
H26B H 0.6579 0.8684 -0.2024 0.024 Uiso 1 calc R .
C27 C 0.8309(12) 0.8393(7) -0.0953(9) 0.022(4) Uiso 1 d . .
H27A H 0.8013 0.8835 -0.0744 0.027 Uiso 1 calc R .
H27B H 0.8759 0.8481 -0.1476 0.027 Uiso 1 calc R .
C28 C 0.9172(14) 0.8077(8) -0.0224(9) 0.031(4) Uiso 1 d . .
H28A H 0.9506 0.7645 -0.0430 0.037 Uiso 1 calc R .
H28B H 0.9861 0.8390 -0.0051 0.037 Uiso 1 calc R .
C29 C 0.9227(15) 0.7888(8) 0.1341(10) 0.034(4) Uiso 1 d . .
H29A H 0.9613 0.8328 0.1519 0.041 Uiso 1 calc R .
H29B H 0.9882 0.7549 0.1286 0.041 Uiso 1 calc R .
C30 C 0.8393(13) 0.7653(8) 0.2038(10) 0.030(4) Uiso 1 d . .
H30A H 0.8108 0.7185 0.1898 0.036 Uiso 1 calc R .
H30B H 0.8866 0.7646 0.2629 0.036 Uiso 1 calc R .
C31 C 0.6575(14) 0.7815(8) 0.2747(10) 0.033(4) Uiso 1 d . .
H31A H 0.6982 0.7906 0.3347 0.040 Uiso 1 calc R .
H31B H 0.6506 0.7315 0.2674 0.040 Uiso 1 calc R .
C32 C 0.5307(15) 0.8121(8) 0.2672(10) 0.037(4) Uiso 1 d . .
H32A H 0.4897 0.7998 0.3203 0.045 Uiso 1 calc R .
H32B H 0.5371 0.8623 0.2651 0.045 Uiso 1 calc R .
C33 C 0.3545(16) 0.8272(9) 0.1712(11) 0.041(5) Uiso 1 d . .
H33A H 0.3775 0.8746 0.1585 0.050 Uiso 1 calc R .
H33B H 0.3073 0.8277 0.2236 0.050 Uiso 1 calc R .
C34 C 0.2764(15) 0.7987(8) 0.0926(10) 0.031(4) Uiso 1 d . .
H34A H 0.2528 0.7513 0.1049 0.037 Uiso 1 calc R .
H34B H 0.2009 0.8261 0.0811 0.037 Uiso 1 calc R .
C35 C 0.2705(14) 0.7998(7) -0.0661(9) 0.027(4) Uiso 1 d . .
H35A H 0.2375 0.8458 -0.0803 0.033 Uiso 1 calc R .
H35B H 0.2011 0.7680 -0.0633 0.033 Uiso 1 calc R .
C36 C 0.3538(14) 0.7762(8) -0.1381(10) 0.032(4) Uiso 1 d . .
H36A H 0.3811 0.7290 -0.1246 0.038 Uiso 1 calc R .
H36B H 0.3047 0.7757 -0.1966 0.038 Uiso 1 calc R .
C37 C 0.6677(15) 1.2431(8) -0.4860(10) 0.037(4) Uiso 1 d . .
H37A H 0.6513 1.2897 -0.4655 0.045 Uiso 1 calc R .
H37B H 0.7489 1.2292 -0.4576 0.045 Uiso 1 calc R .
C38 C 0.5745(15) 1.1968(8) -0.4564(11) 0.043(4) Uiso 1 d . .
H38A H 0.4947 1.2086 -0.4889 0.051 Uiso 1 calc R .
H38B H 0.5678 1.2054 -0.3926 0.051 Uiso 1 calc R .
O1 O 0.5831(8) 0.9516(5) 0.4331(6) 0.025(2) Uiso 1 d . .
O2 O 0.6097(9) 0.9632(5) 0.6300(6) 0.027(3) Uiso 1 d . .
O3 O 0.8504(8) 1.1004(4) 0.5471(6) 0.026(3) Uiso 1 d . .
O4 O 0.7321(8) 1.0986(4) 0.3782(6) 0.024(3) Uiso 1 d . .
O5 O 0.3460(9) 1.0929(5) 0.5169(6) 0.031(3) Uiso 1 d . .
O6 O 0.4628(9) 1.1072(5) 0.6875(6) 0.029(3) Uiso 1 d . .
O7 O 0.6126(9) 0.9325(5) 0.1319(6) 0.026(3) Uiso 1 d . .
O8 O 0.5807(9) 0.9422(5) -0.0684(7) 0.029(3) Uiso 1 d . .
O9 O 0.7317(8) 0.7979(4) -0.1202(6) 0.023(2) Uiso 1 d . .
O10 O 0.8485(8) 0.7958(5) 0.0511(6) 0.028(3) Uiso 1 d . .
O11 O 0.4589(9) 0.7887(4) 0.1897(6) 0.027(3) Uiso 1 d . .
O12 O 0.3452(10) 0.8005(5) 0.0161(7) 0.034(3) Uiso 1 d . .
N7 N 0.5941(9) 0.7725(5) 0.0334(7) 0.022(3) Uiso 1 d . .
H10G H 0.5287 0.7971 0.0479 0.033 Uiso 1 calc R .
H10H H 0.6045 0.7794 -0.0248 0.033 Uiso 1 calc R .
H10I H 0.6624 0.7861 0.0677 0.033 Uiso 1 calc R .
N8 N 0.6627(12) 0.6500(6) -0.0782(8) 0.042(4) Uiso 1 d . .
H10J H 0.7240 0.6226 -0.0932 0.063 Uiso 1 calc R .
H10K H 0.6724 0.6924 -0.1004 0.063 Uiso 1 calc R .
H10L H 0.5894 0.6327 -0.1010 0.063 Uiso 1 calc R .
C39 C 0.6661(17) 0.6537(8) 0.0177(11) 0.043(5) Uiso 1 d . .
H10C H 0.7481 0.6694 0.0422 0.051 Uiso 1 calc R .
H10D H 0.6535 0.6075 0.0412 0.051 Uiso 1 calc R .
C40 C 0.5724(13) 0.7000(7) 0.0485(10) 0.021(2) Uiso 1 d . .
H10E H 0.4918 0.6876 0.0178 0.025 Uiso 1 calc R .
H10F H 0.5685 0.6927 0.1128 0.025 Uiso 1 calc R .

loop_
_atom_type_symbol
_atom_type_description
_atom_type_scat_dispersion_real
_atom_type_scat_dispersion_imag
_atom_type_scat_source
C C .0181 .0091 'International Tables Vol C Tables 4.2.6.8 and 6.1.1.4'
H H .0000 .0000 'International Tables Vol C Tables 4.2.6.8 and 6.1.1.4'
N N .0311 .0180 'International Tables Vol C Tables 4.2.6.8 and 6.1.1.4'
O O .0492 .0322 'International Tables Vol C Tables 4.2.6.8 and 6.1.1.4'
As As -.9300 1.0051 'International Tables Vol C Tables 4.2.6.8 and 6.1.1.4'
Se Se -.7943 1.1372 'International Tables Vol C Tables 4.2.6.8 and 6.1.1.4'

loop_
_geom_angle_atom_site_label_1
_geom_angle_atom_site_label_2
_geom_angle_atom_site_label_3
_geom_angle
_geom_angle_site_symmetry_1
_geom_angle_site_symmetry_3
_geom_angle_publ_flag
Se6_a As1_a Se5_a 94.4(2) . . ?
Se6_a As1_a Se1_a 94.33(16) . . ?
Se5_a As1_a Se1_a 99.7(2) . . ?
Se2_a Se1_a As1_a 102.38(16) . . ?
Se3_a Se2_a Se1_a 101.45(16) . . ?
Se2_a Se3_a Se4_a 104.6(3) . . ?
Se5_a Se4_a Se3_a 99.4(4) . . ?
Se4_a Se5_a As1_a 106.3(3) . . ?
Se6_b As1_b Se1_b 94.6(4) . . ?
Se6_b As1_b Se5_b 94.3(7) . . ?
Se1_b As1_b Se5_b 101.2(5) . . ?
As1_b Se1_b Se2_b 102.1(3) . . ?
Se3_b Se2_b Se1_b 98.0(4) . . ?
Se4_b Se3_b Se2_b 99.0(5) . . ?
Se3_b Se4_b Se5_b 107.9(8) . . ?
Se4_b Se5_b As1_b 90.3(9) . . ?
Se12_a As2_a Se11_a 95.06(17) . . ?
Se12_a As2_a Se7_a 93.2(4) . . ?
Se11_a As2_a Se7_a 101.6(3) . . ?
Se8_a Se7_a As2_a 92.4(4) . . ?
Se9_a Se8_a Se7_a 104.3(5) . . ?
Se8_a Se9_a Se10_a 101.2(3) . . ?
Se9_a Se10_a Se11_a 100.32(18) . . ?
Se10_a Se11_a As2_a 102.67(16) . . ?
Se12_b As2_b Se7_b 98.3(8) . . ?
Se12_b As2_b Se11_b 94.4(3) . . ?
Se7_b As2_b Se11_b 99.8(7) . . ?
Se8_b Se7_b As2_b 114.5(13) . . ?
Se7_b Se8_b Se9_b 97.9(11) . . ?
Se8_b Se9_b Se10_b 105.5(6) . . ?
Se11_b Se10_b Se9_b 97.7(4) . . ?
Se10_b Se11_b As2_b 102.9(3) . . ?
C12 N1 C1 112.3(11) . . ?
C12 N1 C13 112.5(11) . . ?
C1 N1 C13 110.8(12) . . ?
C6 N2 C18 113.1(11) . . ?
C6 N2 C7 111.4(12) . . ?
C18 N2 C7 112.2(11) . . ?
C30 N3 C19 112.7(12) . . ?
C30 N3 C31 108.2(11) . . ?
C19 N3 C31 109.3(11) . . ?
C36 N4 C25 108.3(11) . . ?
C36 N4 C24 112.7(11) . . ?
C25 N4 C24 113.5(11) . . ?
N1 C1 C2 114.6(12) . . ?
O1 C2 C1 107.7(12) . . ?
O1 C3 C4 114.7(11) . . ?
O2 C4 C3 114.9(10) . . ?
O2 C5 C6 108.3(12) . . ?
N2 C6 C5 114.6(13) . . ?
C8 C7 N2 114.8(13) . . ?
O3 C8 C7 110.7(12) . . ?
O3 C9 C10 112.0(12) . . ?
C9 C10 O4 107.9(12) . . ?
O4 C11 C12 107.9(12) . . ?
N1 C12 C11 114.2(12) . . ?
C14 C13 N1 115.7(13) . . ?
O5 C14 C13 112.9(13) . . ?
O5 C15 C16 110.7(13) . . ?
C15 C16 O6 108.7(12) . . ?
O6 C17 C18 109.5(12) . . ?
C17 C18 N2 114.1(12) . . ?
N3 C19 C20 112.0(12) . . ?
O7 C20 C19 109.2(11) . . ?
O7 C21 C22 118.4(12) . . ?
O8 C22 C21 114.8(12) . . ?
O8 C23 C24 108.9(12) . . ?
C23 C24 N4 112.1(12) . . ?
N4 C25 C26 112.2(12) . . ?
O9 C26 C25 110.7(11) . . ?
O9 C27 C28 112.3(11) . . ?
O10 C28 C27 107.2(11) . . ?
O10 C29 C30 107.7(13) . . ?
N3 C30 C29 111.9(13) . . ?
N3 C31 C32 112.7(12) . . ?
O11 C32 C31 111.4(12) . . ?
O11 C33 C34 110.8(13) . . ?
O12 C34 C33 108.8(12) . . ?
O12 C35 C36 106.6(12) . . ?
N4 C36 C35 113.9(12) . . ?
N6 C37 C38 113.7(14) . . ?
C37 C38 N5 116.3(13) . . ?
C3 O1 C2 111.8(10) . . ?
C4 O2 C5 111.6(10) . . ?
C9 O3 C8 116.5(10) . . ?
C11 O4 C10 110.1(11) . . ?
C15 O5 C14 116.7(12) . . ?
C17 O6 C16 111.3(10) . . ?
C21 O7 C20 113.3(10) . . ?
C22 O8 C23 115.1(11) . . ?
C27 O9 C26 114.0(10) . . ?
C28 O10 C29 113.6(11) . . ?
C33 O11 C32 111.8(11) . . ?
C35 O12 C34 113.5(11) . . ?
N8 C39 C40 113.2(14) . . ?
N7 C40 C39 114.8(12) . . ?

loop_
_geom_bond_atom_site_label_1
_geom_bond_atom_site_label_2
_geom_bond_distance
_geom_bond_site_symmetry_2
_geom_bond_publ_flag
As1_a Se6_a 2.270(5) . ?
As1_a Se5_a 2.373(8) . ?
As1_a Se1_a 2.411(5) . ?
Se1_a Se2_a 2.389(6) . ?
Se2_a Se3_a 2.330(6) . ?
Se3_a Se4_a 2.397(10) . ?
Se4_a Se5_a 2.337(11) . ?
As1_b Se6_b 2.257(11) . ?
As1_b Se1_b 2.421(11) . ?
As1_b Se5_b 2.52(3) . ?
Se1_b Se2_b 2.474(11) . ?
Se2_b Se3_b 2.345(10) . ?
Se3_b Se4_b 2.224(17) . ?
Se4_b Se5_b 2.25(3) . ?
As2_a Se12_a 2.271(5) . ?
As2_a Se11_a 2.419(5) . ?
As2_a Se7_a 2.455(15) . ?
Se7_a Se8_a 2.377(16) . ?
Se8_a Se9_a 2.316(10) . ?
Se9_a Se10_a 2.352(6) . ?
Se10_a Se11_a 2.401(5) . ?
As2_b Se12_b 2.276(9) . ?
As2_b Se7_b 2.39(3) . ?
As2_b Se11_b 2.401(8) . ?
Se7_b Se8_b 2.19(4) . ?
Se8_b Se9_b 2.38(2) . ?
Se9_b Se10_b 2.494(18) . ?
Se10_b Se11_b 2.357(13) . ?
N1 C12 1.447(17) . ?
N1 C1 1.464(18) . ?
N1 C13 1.466(19) . ?
N2 C6 1.445(18) . ?
N2 C18 1.464(17) . ?
N2 C7 1.496(18) . ?
N3 C30 1.436(18) . ?
N3 C19 1.500(17) . ?
N3 C31 1.501(17) . ?
N4 C36 1.440(18) . ?
N4 C25 1.443(17) . ?
N4 C24 1.492(18) . ?
N5 C38 1.490(19) . ?
N6 C37 1.430(19) . ?
C1 C2 1.54(2) . ?
C2 O1 1.432(16) . ?
C3 O1 1.426(16) . ?
C3 C4 1.522(19) . ?
C4 O2 1.437(16) . ?
C5 O2 1.448(18) . ?
C5 C6 1.52(2) . ?
C7 C8 1.445(19) . ?
C8 O3 1.432(17) . ?
C9 O3 1.411(15) . ?
C9 C10 1.45(2) . ?
C10 O4 1.468(17) . ?
C11 O4 1.452(17) . ?
C11 C12 1.49(2) . ?
C13 C14 1.43(2) . ?
C14 O5 1.433(18) . ?
C15 O5 1.408(18) . ?
C15 C16 1.47(2) . ?
C16 O6 1.477(18) . ?
C17 O6 1.428(17) . ?
C17 C18 1.46(2) . ?
C19 C20 1.498(19) . ?
C20 O7 1.439(17) . ?
C21 O7 1.387(16) . ?
C21 C22 1.49(2) . ?
C22 O8 1.425(17) . ?
C23 O8 1.423(17) . ?
C23 C24 1.46(2) . ?
C25 C26 1.54(2) . ?
C26 O9 1.418(15) . ?
C27 O9 1.383(15) . ?
C27 C28 1.52(2) . ?
C28 O10 1.425(16) . ?
C29 O10 1.436(18) . ?
C29 C30 1.536(19) . ?
C31 C32 1.51(2) . ?
C32 O11 1.425(17) . ?
C33 O11 1.380(18) . ?
C33 C34 1.51(2) . ?
C34 O12 1.446(17) . ?
C35 O12 1.422(17) . ?
C35 C36 1.563(19) . ?
C37 C38 1.47(2) . ?
N7 C40 1.467(17) . ?
N8 C39 1.45(2) . ?
C39 C40 1.48(2) . ?
